data_7007640
loop_
_publ_author_name
'Song, Haifeng'
'Li, Xiaohong'
'Long, Yitao'
'Schatte, Gabriele'
'Kraatz, Heinz-Bernhard'

_publ_section_title
;
 Ferrocene-modified pyrimidine nucleosides: synthesis, structure and
 electrochemistry.
;
_journal_issue 39
_journal_name_full 'Dalton transactions (Cambridge, England : 2003)'
_journal_page_first 4696
_journal_page_last 4701
_journal_paper_doi 10.1039/b608077d
_journal_year 2006
_chemical_formula_moiety 'C19 H20 Fe N2 O5'
_chemical_formula_sum 'C19 H20 Fe N2 O5'
_chemical_formula_weight 412.22
_chemical_name_systematic
;
?
;
_space_group_IT_number 4
_symmetry_cell_setting monoclinic
_symmetry_space_group_name_Hall 'P 2yb'
_symmetry_space_group_name_H-M 'P 1 21 1'
_atom_sites_solution_hydrogens geom
_atom_sites_solution_primary direct
_atom_sites_solution_secondary difmap
_audit_creation_method 'manual editing of SHELXL template'
_cell_angle_alpha 90.00
_cell_angle_beta 103.447(2)
_cell_angle_gamma 90.00
_cell_formula_units_Z 4
_cell_length_a 13.4000(4)
_cell_length_b 6.4990(2)
_cell_length_c 20.3140(6)
_cell_measurement_reflns_used 4256
_cell_measurement_temperature 173(2)
_cell_measurement_theta_max 27.88
_cell_measurement_theta_min 1.00
_cell_volume 1720.58(9)
_computing_cell_refinement 'HKL DENZO and SCALEPACK, Bruker AXS/Nonius'
_computing_data_collection 'COLLECT, Bruker AXS/Nonius'
_computing_data_reduction 'HKL DENZO and SCALEPACK, Bruker AXS/Nonius'
_computing_molecular_graphics ' Cameron (WinGX v1.64-05), Ortep (SHELXTL-NT v6.14, Bruker AXS)'
_computing_publication_material 'WinGX v1.64-05 (L. J. Farrugia)'
_computing_structure_refinement 'SHELXL-97 (Sheldrick, 1997)'
_computing_structure_solution ' SIR-97 (A. Altomare, G. Cascarano, C. Giacovazzo et al., 1999)'
_diffrn_ambient_temperature 173(2)
_diffrn_measured_fraction_theta_full 0.994
_diffrn_measured_fraction_theta_max 0.994
_diffrn_measurement_device '95mm CCD camera on \k-goniostat'
_diffrn_measurement_device_type 'KappaCCD (BruKer AXS-Nonius, FR540C)'
_diffrn_measurement_method 'CCD rotation images, thick slices'
_diffrn_radiation_monochromator 'horizonally mounted graphite crystal'
_diffrn_radiation_source 'Nonius FR590D, fine-focus sealed tube'
_diffrn_radiation_type MoK\a
_diffrn_radiation_wavelength 0.71073
_diffrn_reflns_av_R_equivalents 0.0000
_diffrn_reflns_av_sigmaI/netI 0.0624
_diffrn_reflns_limit_h_max 16
_diffrn_reflns_limit_h_min -16
_diffrn_reflns_limit_k_max 8
_diffrn_reflns_limit_k_min -7
_diffrn_reflns_limit_l_max 25
_diffrn_reflns_limit_l_min -25
_diffrn_reflns_number 6803
_diffrn_reflns_theta_full 26.37
_diffrn_reflns_theta_max 26.37
_diffrn_reflns_theta_min 3.06
_diffrn_standards_decay_% 'no decay'
_exptl_absorpt_coefficient_mu 0.912
_exptl_absorpt_correction_T_max 0.9306
_exptl_absorpt_correction_T_min 0.8041
_exptl_absorpt_correction_type multi-scan
_exptl_absorpt_process_details 'HKL Scalepack (Otwinowski & Minor 1997)'
_exptl_crystal_colour orange
_exptl_crystal_density_diffrn 1.591
_exptl_crystal_density_method 'not measured'
_exptl_crystal_description 'rectangular plate'
_exptl_crystal_F_000 856
_exptl_crystal_size_max 0.25
_exptl_crystal_size_mid 0.15
_exptl_crystal_size_min 0.08
_refine_diff_density_max 0.275
_refine_diff_density_min -0.374
_refine_diff_density_rms 0.070
_refine_ls_abs_structure_details 'Flack H D (1983), Acta Cryst. A39, 876-881; 2982 Friedel pairs'
_refine_ls_abs_structure_Flack -0.008(18)
_refine_ls_extinction_method none
_refine_ls_goodness_of_fit_ref 1.049
_refine_ls_hydrogen_treatment mixed
_refine_ls_matrix_type full
_refine_ls_number_parameters 503
_refine_ls_number_reflns 6803
_refine_ls_number_restraints 1
_refine_ls_restrained_S_all 1.049
_refine_ls_R_factor_all 0.0631
_refine_ls_R_factor_gt 0.0482
_refine_ls_shift/su_max 0.015
_refine_ls_shift/su_mean 0.000
_refine_ls_structure_factor_coef Fsqd
_refine_ls_weighting_details 'calc w=1/[\s^2^(Fo^2^)+(0.0116P)^2^+3.0397P] where P=(Fo^2^+2Fc^2^)/3'
_refine_ls_weighting_scheme calc
_refine_ls_wR_factor_gt 0.0927
_refine_ls_wR_factor_ref 0.1022
_reflns_number_gt 5909
_reflns_number_total 6803
_reflns_threshold_expression >2sigma(I)
_cod_data_source_file b608077d.txt
_cod_data_source_block bkhs0501
_cod_original_sg_symbol_H-M 'P 21'
_cod_database_code 7007640

loop_
_symmetry_equiv_pos_as_xyz
'x, y, z'
'-x, y+1/2, -z'

loop_
_atom_site_label
_atom_site_type_symbol
_atom_site_fract_x
_atom_site_fract_y
_atom_site_fract_z
_atom_site_U_iso_or_equiv
_atom_site_adp_type
_atom_site_occupancy
_atom_site_symmetry_multiplicity
_atom_site_calc_flag
_atom_site_refinement_flags
_atom_site_disorder_assembly
_atom_site_disorder_group
Fe1 Fe 0.61799(4) 1.26323(9) 0.16798(3) 0.02089(14) Uani 1 1 d . . .
Fe2 Fe 0.35817(5) 0.67747(10) 0.33444(3) 0.02969(17) Uani 1 1 d . . .
O11 O 0.8743(2) 0.9417(5) 0.14478(14) 0.0265(7) Uani 1 1 d . . .
O12 O 0.9637(2) 0.4800(5) 0.31618(14) 0.0246(7) Uani 1 1 d . . .
O13 O 0.7478(2) 0.7216(4) 0.40102(13) 0.0230(7) Uani 1 1 d . . .
O14 O 0.8479(3) 0.4972(5) 0.52866(16) 0.0388(9) Uani 1 1 d . . .
H14A H 0.852(6) 0.488(13) 0.572(4) 0.11(3) Uiso 1 1 d . . .
O15 O 0.8142(3) 1.1299(5) 0.45423(18) 0.0397(9) Uani 1 1 d . . .
H15A H 0.830(5) 1.235(12) 0.479(3) 0.08(2) Uiso 1 1 d . . .
O31 O 0.1085(3) 1.0105(6) 0.33775(15) 0.0401(9) Uani 1 1 d . . .
O32 O 0.0086(2) 1.4248(5) 0.15479(14) 0.0251(7) Uani 1 1 d . . .
O33 O 0.1024(2) 0.9915(4) 0.03736(13) 0.0191(6) Uani 1 1 d . . .
O34 O 0.2683(2) 1.3461(5) -0.02231(16) 0.0278(7) Uani 1 1 d . . .
H34A H 0.219(4) 1.400(9) -0.059(3) 0.055(18) Uiso 1 1 d . . .
O35 O 0.3072(3) 0.8238(5) 0.07840(16) 0.0326(8) Uani 1 1 d . . .
H35A H 0.362(5) 0.892(11) 0.085(3) 0.07(2) Uiso 1 1 d . . .
N11 N 0.9214(2) 0.7226(5) 0.23244(15) 0.0204(8) Uani 1 1 d . . .
H11 H 0.9594 0.6581 0.2090 0.024 Uiso 1 1 calc . . .
N12 N 0.8626(2) 0.7495(6) 0.33082(14) 0.0177(7) Uani 1 1 d . . .
N31 N 0.0618(3) 1.2121(6) 0.24549(16) 0.0236(8) Uani 1 1 d . . .
H31 H 0.0313 1.2925 0.2697 0.028 Uiso 1 1 calc . . .
N32 N 0.1010(2) 1.1386(5) 0.14311(15) 0.0186(7) Uani 1 1 d . . .
C10 C 0.7652(3) 1.2083(7) 0.22538(19) 0.0224(9) Uani 1 1 d . . .
C11 C 0.7052(4) 1.3183(7) 0.2631(2) 0.0275(11) Uani 1 1 d . . .
H11A H 0.6897 1.2739 0.3042 0.033 Uiso 1 1 calc . . .
C12 C 0.6722(4) 1.5068(8) 0.2285(2) 0.0314(11) Uani 1 1 d . . .
H12 H 0.6319 1.6104 0.2429 0.038 Uiso 1 1 calc . . .
C13 C 0.7101(4) 1.5114(8) 0.1693(2) 0.0298(10) Uani 1 1 d . . .
H13 H 0.6993 1.6186 0.1366 0.036 Uiso 1 1 calc . . .
C14 C 0.7672(3) 1.3279(7) 0.1670(2) 0.0242(10) Uani 1 1 d . . .
H14 H 0.8009 1.2915 0.1324 0.029 Uiso 1 1 calc . . .
C15 C 0.8181(3) 1.0109(6) 0.24609(19) 0.0192(8) Uani 1 1 d . . .
C16 C 0.8704(3) 0.8973(7) 0.2032(2) 0.0204(9) Uani 1 1 d . . .
C17 C 0.9189(3) 0.6399(6) 0.29383(18) 0.0189(8) Uani 1 1 d . . .
C18 C 0.8180(3) 0.9323(7) 0.3075(2) 0.0208(9) Uani 1 1 d . . .
H18 H 0.7850 1.0087 0.3363 0.025 Uiso 1 1 calc . . .
C19 C 0.8452(3) 0.6540(7) 0.39325(18) 0.0189(8) Uani 1 1 d . . .
H19 H 0.8448 0.5008 0.3885 0.023 Uiso 1 1 calc R . .
C110 C 0.9232(3) 0.7159(7) 0.45704(18) 0.0234(10) Uani 1 1 d . . .
H11B H 0.9500 0.8562 0.4531 0.028 Uiso 1 1 calc R . .
H11C H 0.9812 0.6177 0.4678 0.028 Uiso 1 1 calc R . .
C111 C 0.8587(4) 0.7073(7) 0.50974(19) 0.0274(10) Uani 1 1 d . . .
H111 H 0.8880 0.7957 0.5499 0.033 Uiso 1 1 calc R . .
C112 C 0.7553(3) 0.7859(7) 0.4704(2) 0.0261(10) Uani 1 1 d . . .
H112 H 0.7008 0.7121 0.4874 0.031 Uiso 1 1 calc R . .
C113 C 0.7362(4) 1.0144(7) 0.4743(2) 0.0340(11) Uani 1 1 d . . .
H11D H 0.6687 1.0491 0.4445 0.041 Uiso 1 1 calc R . .
H11E H 0.7344 1.0516 0.5213 0.041 Uiso 1 1 calc R . .
C20 C 0.5411(4) 0.9927(8) 0.1430(3) 0.0393(13) Uani 1 1 d . . .
H20 H 0.5651 0.8598 0.1586 0.047 Uiso 1 1 calc . . .
C21 C 0.4837(4) 1.1267(8) 0.1745(2) 0.0344(12) Uani 1 1 d . . .
H21 H 0.4619 1.0998 0.2150 0.041 Uiso 1 1 calc . . .
C22 C 0.4642(4) 1.3077(8) 0.1353(3) 0.0382(13) Uani 1 1 d . . .
H22 H 0.4276 1.4248 0.1449 0.046 Uiso 1 1 calc . . .
C23 C 0.5084(4) 1.2841(10) 0.0797(2) 0.0410(13) Uani 1 1 d . . .
H23 H 0.5063 1.3821 0.0447 0.049 Uiso 1 1 calc . . .
C24 C 0.5564(4) 1.0897(9) 0.0847(3) 0.0394(13) Uani 1 1 d . . .
H24 H 0.5928 1.0344 0.0538 0.047 Uiso 1 1 calc . . .
C30 C 0.2189(3) 0.7280(7) 0.2659(2) 0.0256(10) Uani 1 1 d . . .
C31 C 0.2879(4) 0.6156(9) 0.2354(2) 0.0445(15) Uani 1 1 d . . .
H31A H 0.3115 0.6581 0.1969 0.053 Uiso 1 1 calc . . .
C32 C 0.3156(5) 0.4303(9) 0.2719(3) 0.0508(17) Uani 1 1 d . . .
H32 H 0.3597 0.3265 0.2618 0.061 Uiso 1 1 calc . . .
C33 C 0.2651(4) 0.4283(8) 0.3263(2) 0.0358(12) Uani 1 1 d . . .
H33 H 0.2706 0.3234 0.3596 0.043 Uiso 1 1 calc . . .
C34 C 0.2055(3) 0.6094(7) 0.3224(2) 0.0252(10) Uani 1 1 d . . .
H34 H 0.1635 0.6460 0.3524 0.030 Uiso 1 1 calc . . .
C35 C 0.1642(3) 0.9168(7) 0.2384(2) 0.0214(9) Uani 1 1 d . . .
C36 C 0.1120(3) 1.0428(7) 0.2780(2) 0.0246(10) Uani 1 1 d . . .
C37 C 0.0541(3) 1.2693(7) 0.17971(18) 0.0196(8) Uani 1 1 d . . .
C38 C 0.1532(3) 0.9671(7) 0.17225(19) 0.0202(9) Uani 1 1 d . . .
H38 H 0.1830 0.8792 0.1447 0.024 Uiso 1 1 calc . . .
C39 C 0.0761(3) 1.1722(7) 0.06800(17) 0.0187(8) Uani 1 1 d . . .
H39 H 0.0008 1.1986 0.0516 0.022 Uiso 1 1 calc R . .
C310 C 0.1356(3) 1.3472(7) 0.0457(2) 0.0244(9) Uani 1 1 d . . .
H31B H 0.1603 1.4455 0.0832 0.029 Uiso 1 1 calc R . .
H31C H 0.0926 1.4221 0.0068 0.029 Uiso 1 1 calc R . .
C311 C 0.2250(3) 1.2409(7) 0.02551(18) 0.0205(9) Uani 1 1 d . . .
H311 H 0.2804 1.2183 0.0673 0.025 Uiso 1 1 calc R . .
C312 C 0.1798(3) 1.0332(6) 0.0005(2) 0.0192(9) Uani 1 1 d . . .
H312 H 0.1456 1.0456 -0.0486 0.023 Uiso 1 1 calc R . .
C313 C 0.2558(4) 0.8567(7) 0.0092(2) 0.0273(10) Uani 1 1 d . . .
H31D H 0.2191 0.7293 -0.0090 0.033 Uiso 1 1 calc R . .
H31E H 0.3075 0.8860 -0.0174 0.033 Uiso 1 1 calc R . .
C40 C 0.4298(4) 0.9498(9) 0.3660(3) 0.0490(15) Uani 1 1 d . . .
H40 H 0.4067 1.0831 0.3502 0.059 Uiso 1 1 calc . . .
C41 C 0.4954(4) 0.8243(11) 0.3386(3) 0.063(2) Uani 1 1 d . . .
H41 H 0.5241 0.8567 0.3013 0.075 Uiso 1 1 calc . . .
C42 C 0.5108(4) 0.6403(10) 0.3771(3) 0.0518(17) Uani 1 1 d . . .
H42 H 0.5518 0.5270 0.3699 0.062 Uiso 1 1 calc . . .
C43 C 0.4553(4) 0.6533(10) 0.4277(3) 0.0447(14) Uani 1 1 d . . .
H43 H 0.4529 0.5511 0.4608 0.054 Uiso 1 1 calc . . .
C44 C 0.4035(4) 0.8451(10) 0.4211(3) 0.0470(14) Uani 1 1 d . . .
H44 H 0.3597 0.8943 0.4483 0.056 Uiso 1 1 calc . . .

loop_
_atom_site_aniso_label
_atom_site_aniso_U_11
_atom_site_aniso_U_22
_atom_site_aniso_U_33
_atom_site_aniso_U_23
_atom_site_aniso_U_13
_atom_site_aniso_U_12
Fe1 0.0215(3) 0.0220(3) 0.0187(3) 0.0013(3) 0.0038(2) 0.0038(3)
Fe2 0.0265(3) 0.0385(4) 0.0252(3) 0.0116(3) 0.0083(3) 0.0137(3)
O11 0.0375(18) 0.0275(18) 0.0165(15) 0.0015(12) 0.0104(13) 0.0039(14)
O12 0.0336(17) 0.0228(16) 0.0189(14) 0.0033(12) 0.0088(12) 0.0117(13)
O13 0.0166(13) 0.033(2) 0.0214(14) -0.0027(12) 0.0078(11) 0.0010(12)
O14 0.077(3) 0.0227(18) 0.0181(16) 0.0016(14) 0.0132(17) -0.0020(17)
O15 0.062(2) 0.0226(19) 0.042(2) -0.0063(15) 0.0269(18) -0.0086(16)
O31 0.064(2) 0.043(2) 0.0151(15) 0.0023(15) 0.0128(15) 0.0203(18)
O32 0.0302(17) 0.0266(17) 0.0188(14) 0.0012(13) 0.0061(12) 0.0115(13)
O33 0.0195(15) 0.0221(15) 0.0173(13) -0.0037(11) 0.0079(11) -0.0036(12)
O34 0.0292(17) 0.0267(17) 0.0301(17) 0.0039(14) 0.0123(14) -0.0026(13)
O35 0.0302(19) 0.035(2) 0.0348(18) 0.0090(14) 0.0111(15) 0.0072(15)
N11 0.0241(17) 0.023(2) 0.0163(15) 0.0010(13) 0.0099(13) 0.0034(14)
N12 0.0211(17) 0.0204(19) 0.0135(15) 0.0006(14) 0.0079(12) 0.0044(16)
N31 0.0338(19) 0.025(2) 0.0133(15) -0.0010(14) 0.0081(14) 0.0116(15)
N32 0.0219(17) 0.023(2) 0.0122(15) 0.0019(14) 0.0059(13) 0.0069(14)
C10 0.025(2) 0.021(3) 0.0190(19) -0.0029(16) 0.0012(16) 0.0007(17)
C11 0.034(3) 0.031(3) 0.0134(19) -0.0017(18) -0.0016(17) 0.011(2)
C12 0.037(3) 0.023(3) 0.031(2) -0.001(2) 0.001(2) 0.009(2)
C13 0.030(3) 0.022(2) 0.034(3) 0.007(2) 0.002(2) -0.0003(19)
C14 0.023(2) 0.023(2) 0.025(2) 0.0053(17) 0.0013(17) -0.0003(17)
C15 0.021(2) 0.017(2) 0.0182(19) -0.0008(16) 0.0026(16) 0.0024(16)
C16 0.021(2) 0.019(2) 0.021(2) -0.0018(16) 0.0045(17) 0.0011(16)
C17 0.020(2) 0.021(2) 0.0158(18) 0.0008(16) 0.0050(15) 0.0039(16)
C18 0.024(2) 0.019(2) 0.019(2) -0.0003(16) 0.0020(16) 0.0045(17)
C19 0.0197(19) 0.022(2) 0.0157(18) 0.0000(17) 0.0047(15) 0.0027(17)
C110 0.022(2) 0.030(3) 0.0162(18) 0.0022(16) 0.0006(15) 0.0012(17)
C111 0.047(3) 0.024(3) 0.0103(18) 0.0008(16) 0.0043(17) 0.000(2)
C112 0.037(2) 0.027(3) 0.021(2) -0.0034(19) 0.0189(18) -0.001(2)
C113 0.045(3) 0.032(3) 0.032(3) -0.001(2) 0.022(2) 0.007(2)
C20 0.028(3) 0.029(3) 0.055(3) -0.001(3) -0.002(2) 0.004(2)
C21 0.032(3) 0.040(3) 0.035(3) 0.005(2) 0.015(2) -0.004(2)
C22 0.028(3) 0.034(3) 0.053(3) 0.003(2) 0.010(2) 0.006(2)
C23 0.024(2) 0.064(4) 0.028(2) 0.015(3) -0.0080(19) -0.008(3)
C24 0.026(3) 0.055(4) 0.036(3) -0.017(2) 0.006(2) -0.002(2)
C30 0.033(2) 0.025(3) 0.0187(19) 0.0010(17) 0.0046(16) 0.0119(18)
C31 0.061(4) 0.048(4) 0.028(3) 0.008(2) 0.016(2) 0.037(3)
C32 0.082(4) 0.043(4) 0.028(3) 0.000(2) 0.014(3) 0.039(3)
C33 0.052(3) 0.025(3) 0.027(2) 0.001(2) 0.001(2) 0.011(2)
C34 0.027(2) 0.024(2) 0.021(2) -0.0019(17) -0.0022(17) 0.0024(18)
C35 0.024(2) 0.022(2) 0.0158(19) -0.0027(16) 0.0007(16) 0.0094(17)
C36 0.027(2) 0.026(3) 0.018(2) -0.0014(17) -0.0001(17) 0.0064(18)
C37 0.0195(18) 0.022(2) 0.0166(17) 0.0001(18) 0.0040(14) 0.0014(19)
C38 0.018(2) 0.022(2) 0.020(2) 0.0003(17) 0.0041(16) 0.0071(16)
C39 0.0203(19) 0.024(2) 0.0109(17) 0.0004(17) 0.0014(14) 0.0063(18)
C310 0.034(3) 0.021(2) 0.018(2) 0.0007(17) 0.0065(18) 0.0040(19)
C311 0.025(2) 0.022(2) 0.0155(17) 0.0024(16) 0.0065(15) -0.0011(18)
C312 0.024(2) 0.018(2) 0.0182(19) -0.0005(16) 0.0101(17) 0.0011(17)
C313 0.036(3) 0.020(2) 0.031(2) 0.0006(19) 0.017(2) 0.0020(19)
C40 0.025(3) 0.044(4) 0.071(4) 0.021(3) -0.003(3) 0.002(2)
C41 0.031(3) 0.085(5) 0.077(4) 0.053(4) 0.023(3) 0.015(3)
C42 0.016(2) 0.061(4) 0.078(4) 0.035(4) 0.009(3) 0.017(3)
C43 0.025(3) 0.062(4) 0.041(3) 0.024(3) -0.004(2) 0.000(3)
C44 0.034(3) 0.061(4) 0.042(3) 0.003(3) 0.001(2) -0.011(3)

loop_
_atom_type_symbol
_atom_type_description
_atom_type_scat_dispersion_real
_atom_type_scat_dispersion_imag
_atom_type_scat_source
C C 0.0033 0.0016 'International Tables Vol C Tables 4.2.6.8 and 6.1.1.4'
H H 0.0000 0.0000 'International Tables Vol C Tables 4.2.6.8 and 6.1.1.4'
Fe Fe 0.3463 0.8444 'International Tables Vol C Tables 4.2.6.8 and 6.1.1.4'
N N 0.0061 0.0033 'International Tables Vol C Tables 4.2.6.8 and 6.1.1.4'
O O 0.0106 0.0060 'International Tables Vol C Tables 4.2.6.8 and 6.1.1.4'

loop_
_geom_angle_atom_site_label_1
_geom_angle_atom_site_label_2
_geom_angle_atom_site_label_3
_geom_angle
_geom_angle_site_symmetry_1
_geom_angle_site_symmetry_3
_geom_angle_publ_flag
C13 Fe1 C12 40.7(2) . . ?
C13 Fe1 C22 117.3(2) . . ?
C12 Fe1 C22 106.2(2) . . ?
C13 Fe1 C21 152.8(2) . . ?
C12 Fe1 C21 119.7(2) . . ?
C22 Fe1 C21 40.5(2) . . ?
C13 Fe1 C23 105.7(2) . . ?
C12 Fe1 C23 124.2(2) . . ?
C22 Fe1 C23 40.2(2) . . ?
C21 Fe1 C23 67.7(2) . . ?
C13 Fe1 C24 125.3(2) . . ?
C12 Fe1 C24 161.9(2) . . ?
C22 Fe1 C24 67.9(2) . . ?
C21 Fe1 C24 67.7(2) . . ?
C23 Fe1 C24 40.5(2) . . ?
C13 Fe1 C20 163.6(2) . . ?
C12 Fe1 C20 155.5(2) . . ?
C22 Fe1 C20 68.1(2) . . ?
C21 Fe1 C20 40.5(2) . . ?
C23 Fe1 C20 67.7(2) . . ?
C24 Fe1 C20 40.1(2) . . ?
C13 Fe1 C11 68.63(19) . . ?
C12 Fe1 C11 41.08(18) . . ?
C22 Fe1 C11 126.6(2) . . ?
C21 Fe1 C11 109.5(2) . . ?
C23 Fe1 C11 162.8(2) . . ?
C24 Fe1 C11 155.8(2) . . ?
C20 Fe1 C11 122.0(2) . . ?
C13 Fe1 C14 40.90(19) . . ?
C12 Fe1 C14 68.51(19) . . ?
C22 Fe1 C14 152.31(19) . . ?
C21 Fe1 C14 165.7(2) . . ?
C23 Fe1 C14 118.89(19) . . ?
C24 Fe1 C14 108.2(2) . . ?
C20 Fe1 C14 127.7(2) . . ?
C11 Fe1 C14 68.18(18) . . ?
C13 Fe1 C10 68.48(18) . . ?
C12 Fe1 C10 68.58(18) . . ?
C22 Fe1 C10 165.09(19) . . ?
C21 Fe1 C10 128.81(19) . . ?
C23 Fe1 C10 154.27(19) . . ?
C24 Fe1 C10 121.25(19) . . ?
C20 Fe1 C10 110.52(19) . . ?
C11 Fe1 C10 40.48(17) . . ?
C14 Fe1 C10 40.37(16) . . ?
C33 Fe2 C44 123.4(2) . . ?
C33 Fe2 C43 105.2(2) . . ?
C44 Fe2 C43 40.7(2) . . ?
C33 Fe2 C42 118.5(2) . . ?
C44 Fe2 C42 68.2(3) . . ?
C43 Fe2 C42 40.2(2) . . ?
C33 Fe2 C40 162.3(2) . . ?
C44 Fe2 C40 40.8(2) . . ?
C43 Fe2 C40 67.9(2) . . ?
C42 Fe2 C40 67.6(2) . . ?
C33 Fe2 C32 40.9(2) . . ?
C44 Fe2 C32 160.1(2) . . ?
C43 Fe2 C32 122.8(2) . . ?
C42 Fe2 C32 106.2(3) . . ?
C40 Fe2 C32 156.6(3) . . ?
C33 Fe2 C34 40.57(19) . . ?
C44 Fe2 C34 107.9(2) . . ?
C43 Fe2 C34 119.80(19) . . ?
C42 Fe2 C34 153.9(2) . . ?
C40 Fe2 C34 127.4(2) . . ?
C32 Fe2 C34 68.3(2) . . ?
C33 Fe2 C31 68.3(2) . . ?
C44 Fe2 C31 158.0(2) . . ?
C43 Fe2 C31 160.6(2) . . ?
C42 Fe2 C31 125.4(2) . . ?
C40 Fe2 C31 123.5(2) . . ?
C32 Fe2 C31 40.5(2) . . ?
C34 Fe2 C31 67.9(2) . . ?
C33 Fe2 C41 154.4(2) . . ?
C44 Fe2 C41 68.5(3) . . ?
C43 Fe2 C41 68.1(2) . . ?
C42 Fe2 C41 40.5(2) . . ?
C40 Fe2 C41 40.1(3) . . ?
C32 Fe2 C41 120.5(3) . . ?
C34 Fe2 C41 164.3(2) . . ?
C31 Fe2 C41 109.4(3) . . ?
C33 Fe2 C30 68.44(18) . . ?
C44 Fe2 C30 122.3(2) . . ?
C43 Fe2 C30 156.04(19) . . ?
C42 Fe2 C30 163.3(2) . . ?
C40 Fe2 C30 110.85(19) . . ?
C32 Fe2 C30 68.31(19) . . ?
C34 Fe2 C30 40.48(17) . . ?
C31 Fe2 C30 40.42(17) . . ?
C41 Fe2 C30 127.5(2) . . ?
C19 O13 C112 109.8(3) . . ?
C111 O14 H14A 111(6) . . ?
C113 O15 H15A 111(5) . . ?
C39 O33 C312 110.9(3) . . ?
C311 O34 H34A 114(4) . . ?
C313 O35 H35A 106(4) . . ?
C17 N11 C16 126.8(3) . . ?
C17 N11 H11 116.6 . . ?
C16 N11 H11 116.6 . . ?
C18 N12 C17 120.8(3) . . ?
C18 N12 C19 121.3(3) . . ?
C17 N12 C19 117.8(3) . . ?
C37 N31 C36 127.2(4) . . ?
C37 N31 H31 116.4 . . ?
C36 N31 H31 116.4 . . ?
C37 N32 C38 121.3(3) . . ?
C37 N32 C39 116.0(3) . . ?
C38 N32 C39 121.8(3) . . ?
C14 C10 C11 107.2(4) . . ?
C14 C10 C15 127.6(4) . . ?
C11 C10 C15 125.1(4) . . ?
C14 C10 Fe1 68.7(2) . . ?
C11 C10 Fe1 68.6(2) . . ?
C15 C10 Fe1 129.7(3) . . ?
C10 C11 C12 108.3(4) . . ?
C10 C11 Fe1 71.0(2) . . ?
C12 C11 Fe1 69.0(2) . . ?
C10 C11 H11A 125.9 . . ?
C12 C11 H11A 125.9 . . ?
Fe1 C11 H11A 125.7 . . ?
C13 C12 C11 107.8(4) . . ?
C13 C12 Fe1 69.5(3) . . ?
C11 C12 Fe1 69.9(3) . . ?
C13 C12 H12 126.1 . . ?
C11 C12 H12 126.1 . . ?
Fe1 C12 H12 126.1 . . ?
C12 C13 C14 108.3(4) . . ?
C12 C13 Fe1 69.9(3) . . ?
C14 C13 Fe1 70.3(3) . . ?
C12 C13 H13 125.9 . . ?
C14 C13 H13 125.9 . . ?
Fe1 C13 H13 125.5 . . ?
C10 C14 C13 108.4(4) . . ?
C10 C14 Fe1 70.9(2) . . ?
C13 C14 Fe1 68.8(3) . . ?
C10 C14 H14 125.8 . . ?
C13 C14 H14 125.8 . . ?
Fe1 C14 H14 126.1 . . ?
C18 C15 C16 118.0(4) . . ?
C18 C15 C10 119.2(4) . . ?
C16 C15 C10 122.7(4) . . ?
O11 C16 N11 118.5(4) . . ?
O11 C16 C15 126.6(4) . . ?
N11 C16 C15 114.9(3) . . ?
O12 C17 N11 123.7(4) . . ?
O12 C17 N12 121.0(3) . . ?
N11 C17 N12 115.3(3) . . ?
C15 C18 N12 123.8(4) . . ?
C15 C18 H18 118.1 . . ?
N12 C18 H18 118.1 . . ?
O13 C19 N12 107.3(3) . . ?
O13 C19 C110 106.9(3) . . ?
N12 C19 C110 114.0(3) . . ?
O13 C19 H19 109.5 . . ?
N12 C19 H19 109.5 . . ?
C110 C19 H19 109.5 . . ?
C19 C110 C111 101.5(3) . . ?
C19 C110 H11B 111.5 . . ?
C111 C110 H11B 111.5 . . ?
C19 C110 H11C 111.5 . . ?
C111 C110 H11C 111.5 . . ?
H11B C110 H11C 109.3 . . ?
O14 C111 C112 108.9(4) . . ?
O14 C111 C110 109.4(4) . . ?
C112 C111 C110 102.4(3) . . ?
O14 C111 H111 111.9 . . ?
C112 C111 H111 111.9 . . ?
C110 C111 H111 111.9 . . ?
O13 C112 C113 111.1(4) . . ?
O13 C112 C111 105.2(3) . . ?
C113 C112 C111 116.6(4) . . ?
O13 C112 H112 107.9 . . ?
C113 C112 H112 107.9 . . ?
C111 C112 H112 107.9 . . ?
O15 C113 C112 111.1(4) . . ?
O15 C113 H11D 109.4 . . ?
C112 C113 H11D 109.4 . . ?
O15 C113 H11E 109.4 . . ?
C112 C113 H11E 109.4 . . ?
H11D C113 H11E 108.0 . . ?
C24 C20 C21 108.0(5) . . ?
C24 C20 Fe1 70.0(3) . . ?
C21 C20 Fe1 69.7(3) . . ?
C24 C20 H20 126.0 . . ?
C21 C20 H20 126.0 . . ?
Fe1 C20 H20 126.0 . . ?
C22 C21 C20 107.9(4) . . ?
C22 C21 Fe1 69.5(3) . . ?
C20 C21 Fe1 69.9(3) . . ?
C22 C21 H21 126.1 . . ?
C20 C21 H21 126.1 . . ?
Fe1 C21 H21 126.1 . . ?
C23 C22 C21 107.9(5) . . ?
C23 C22 Fe1 70.2(3) . . ?
C21 C22 Fe1 70.0(3) . . ?
C23 C22 H22 126.1 . . ?
C21 C22 H22 126.1 . . ?
Fe1 C22 H22 125.4 . . ?
C22 C23 C24 108.2(5) . . ?
C22 C23 Fe1 69.6(3) . . ?
C24 C23 Fe1 69.8(3) . . ?
C22 C23 H23 125.9 . . ?
C24 C23 H23 125.9 . . ?
Fe1 C23 H23 126.3 . . ?
C20 C24 C23 108.0(5) . . ?
C20 C24 Fe1 70.0(3) . . ?
C23 C24 Fe1 69.7(3) . . ?
C20 C24 H24 126.0 . . ?
C23 C24 H24 126.0 . . ?
Fe1 C24 H24 125.9 . . ?
C31 C30 C34 106.7(4) . . ?
C31 C30 C35 125.3(4) . . ?
C34 C30 C35 127.6(4) . . ?
C31 C30 Fe2 68.8(3) . . ?
C34 C30 Fe2 68.8(2) . . ?
C35 C30 Fe2 132.6(3) . . ?
C32 C31 C30 109.0(4) . . ?
C32 C31 Fe2 69.5(3) . . ?
C30 C31 Fe2 70.8(3) . . ?
C32 C31 H31A 125.5 . . ?
C30 C31 H31A 125.5 . . ?
Fe2 C31 H31A 125.8 . . ?
C31 C32 C33 107.5(4) . . ?
C31 C32 Fe2 70.1(3) . . ?
C33 C32 Fe2 68.8(3) . . ?
C31 C32 H32 126.3 . . ?
C33 C32 H32 126.3 . . ?
Fe2 C32 H32 126.4 . . ?
C34 C33 C32 108.2(4) . . ?
C34 C33 Fe2 70.6(3) . . ?
C32 C33 Fe2 70.2(4) . . ?
C34 C33 H33 125.9 . . ?
C32 C33 H33 125.9 . . ?
Fe2 C33 H33 124.8 . . ?
C33 C34 C30 108.6(4) . . ?
C33 C34 Fe2 68.8(3) . . ?
C30 C34 Fe2 70.8(3) . . ?
C33 C34 H34 125.7 . . ?
C30 C34 H34 125.7 . . ?
Fe2 C34 H34 126.3 . . ?
C38 C35 C36 117.5(4) . . ?
C38 C35 C30 120.4(4) . . ?
C36 C35 C30 121.8(4) . . ?
O31 C36 N31 118.6(4) . . ?
O31 C36 C35 125.7(4) . . ?
N31 C36 C35 115.7(4) . . ?
O32 C37 N31 123.0(4) . . ?
O32 C37 N32 122.1(3) . . ?
N31 C37 N32 114.9(4) . . ?
C35 C38 N32 123.3(4) . . ?
C35 C38 H38 118.4 . . ?
N32 C38 H38 118.4 . . ?
O33 C39 N32 107.9(3) . . ?
O33 C39 C310 106.8(3) . . ?
N32 C39 C310 113.9(3) . . ?
O33 C39 H39 109.4 . . ?
N32 C39 H39 109.4 . . ?
C310 C39 H39 109.4 . . ?
C39 C310 C311 104.0(3) . . ?
C39 C310 H31B 111.0 . . ?
C311 C310 H31B 111.0 . . ?
C39 C310 H31C 111.0 . . ?
C311 C310 H31C 111.0 . . ?
H31B C310 H31C 109.0 . . ?
O34 C311 C312 113.3(3) . . ?
O34 C311 C310 116.0(3) . . ?
C312 C311 C310 102.5(3) . . ?
O34 C311 H311 108.2 . . ?
C312 C311 H311 108.2 . . ?
C310 C311 H311 108.2 . . ?
O33 C312 C313 110.1(3) . . ?
O33 C312 C311 105.9(3) . . ?
C313 C312 C311 115.3(4) . . ?
O33 C312 H312 108.4 . . ?
C313 C312 H312 108.4 . . ?
C311 C312 H312 108.4 . . ?
O35 C313 C312 112.6(3) . . ?
O35 C313 H31D 109.1 . . ?
C312 C313 H31D 109.1 . . ?
O35 C313 H31E 109.1 . . ?
C312 C313 H31E 109.1 . . ?
H31D C313 H31E 107.8 . . ?
C41 C40 C44 109.0(5) . . ?
C41 C40 Fe2 70.4(4) . . ?
C44 C40 Fe2 69.4(3) . . ?
C41 C40 H40 125.5 . . ?
C44 C40 H40 125.5 . . ?
Fe2 C40 H40 126.3 . . ?
C40 C41 C42 107.1(5) . . ?
C40 C41 Fe2 69.5(3) . . ?
C42 C41 Fe2 69.2(3) . . ?
C40 C41 H41 126.4 . . ?
C42 C41 H41 126.4 . . ?
Fe2 C41 H41 126.5 . . ?
C43 C42 C41 108.7(6) . . ?
C43 C42 Fe2 69.8(3) . . ?
C41 C42 Fe2 70.3(3) . . ?
C43 C42 H42 125.7 . . ?
C41 C42 H42 125.7 . . ?
Fe2 C42 H42 125.7 . . ?
C42 C43 C44 108.3(5) . . ?
C42 C43 Fe2 69.9(3) . . ?
C44 C43 Fe2 69.6(3) . . ?
C42 C43 H43 125.8 . . ?
C44 C43 H43 125.8 . . ?
Fe2 C43 H43 126.2 . . ?
C43 C44 C40 106.8(5) . . ?
C43 C44 Fe2 69.7(3) . . ?
C40 C44 Fe2 69.8(3) . . ?
C43 C44 H44 126.6 . . ?
C40 C44 H44 126.6 . . ?
Fe2 C44 H44 125.5 . . ?

loop_
_geom_bond_atom_site_label_1
_geom_bond_atom_site_label_2
_geom_bond_distance
_geom_bond_site_symmetry_2
_geom_bond_publ_flag
Fe1 C13 2.027(5) . ?
Fe1 C12 2.032(5) . ?
Fe1 C22 2.033(5) . ?
Fe1 C21 2.039(5) . ?
Fe1 C23 2.041(4) . ?
Fe1 C24 2.041(5) . ?
Fe1 C20 2.042(5) . ?
Fe1 C11 2.044(4) . ?
Fe1 C14 2.047(4) . ?
Fe1 C10 2.076(4) . ?
Fe2 C33 2.027(5) . ?
Fe2 C44 2.039(6) . ?
Fe2 C43 2.040(5) . ?
Fe2 C42 2.041(5) . ?
Fe2 C40 2.044(6) . ?
Fe2 C32 2.046(6) . ?
Fe2 C34 2.052(5) . ?
Fe2 C31 2.053(5) . ?
Fe2 C41 2.057(6) . ?
Fe2 C30 2.078(4) . ?
O11 C16 1.234(5) . ?
O12 C17 1.233(5) . ?
O13 C19 1.420(4) . ?
O13 C112 1.451(4) . ?
O14 C111 1.435(5) . ?
O14 H14A 0.87(7) . ?
O15 C113 1.421(6) . ?
O15 H15A 0.85(7) . ?
O31 C36 1.242(5) . ?
O32 C37 1.227(5) . ?
O33 C39 1.412(5) . ?
O33 C312 1.438(5) . ?
O34 C311 1.417(5) . ?
O34 H34A 0.94(6) . ?
O35 C313 1.430(5) . ?
O35 H35A 0.84(7) . ?
N11 C17 1.365(5) . ?
N11 C16 1.386(5) . ?
N11 H11 0.8800 . ?
N12 C18 1.364(5) . ?
N12 C17 1.380(5) . ?
N12 C19 1.478(5) . ?
N31 C37 1.368(5) . ?
N31 C36 1.376(5) . ?
N31 H31 0.8800 . ?
N32 C37 1.373(5) . ?
N32 C38 1.375(5) . ?
N32 C39 1.500(4) . ?
C10 C14 1.423(6) . ?
C10 C11 1.425(6) . ?
C10 C15 1.479(6) . ?
C11 C12 1.430(6) . ?
C11 H11A 0.9500 . ?
C12 C13 1.410(7) . ?
C12 H12 0.9500 . ?
C13 C14 1.424(7) . ?
C13 H13 0.9500 . ?
C14 H14 0.9500 . ?
C15 C18 1.349(6) . ?
C15 C16 1.442(6) . ?
C18 H18 0.9500 . ?
C19 C110 1.518(5) . ?
C19 H19 1.0000 . ?
C110 C111 1.525(5) . ?
C110 H11B 0.9900 . ?
C110 H11C 0.9900 . ?
C111 C112 1.518(6) . ?
C111 H111 1.0000 . ?
C112 C113 1.512(7) . ?
C112 H112 1.0000 . ?
C113 H11D 0.9900 . ?
C113 H11E 0.9900 . ?
C20 C24 1.398(8) . ?
C20 C21 1.411(7) . ?
C20 H20 0.9500 . ?
C21 C22 1.410(7) . ?
C21 H21 0.9500 . ?
C22 C23 1.400(7) . ?
C22 H22 0.9500 . ?
C23 C24 1.411(8) . ?
C23 H23 0.9500 . ?
C24 H24 0.9500 . ?
C30 C31 1.427(6) . ?
C30 C34 1.429(6) . ?
C30 C35 1.471(6) . ?
C31 C32 1.417(7) . ?
C31 H31A 0.9500 . ?
C32 C33 1.425(7) . ?
C32 H32 0.9500 . ?
C33 C34 1.414(7) . ?
C33 H33 0.9500 . ?
C34 H34 0.9500 . ?
C35 C38 1.357(6) . ?
C35 C36 1.439(6) . ?
C38 H38 0.9500 . ?
C39 C310 1.518(6) . ?
C39 H39 1.0000 . ?
C310 C311 1.520(6) . ?
C310 H31B 0.9900 . ?
C310 H31C 0.9900 . ?
C311 C312 1.518(6) . ?
C311 H311 1.0000 . ?
C312 C313 1.517(6) . ?
C312 H312 1.0000 . ?
C313 H31D 0.9900 . ?
C313 H31E 0.9900 . ?
C40 C41 1.405(9) . ?
C40 C44 1.424(8) . ?
C40 H40 0.9500 . ?
C41 C42 1.418(8) . ?
C41 H41 0.9500 . ?
C42 C43 1.404(8) . ?
C42 H42 0.9500 . ?
C43 C44 1.417(9) . ?
C43 H43 0.9500 . ?
C44 H44 0.9500 . ?

loop_
_geom_torsion_atom_site_label_1
_geom_torsion_atom_site_label_2
_geom_torsion_atom_site_label_3
_geom_torsion_atom_site_label_4
_geom_torsion
_geom_torsion_site_symmetry_1
_geom_torsion_site_symmetry_2
_geom_torsion_site_symmetry_3
_geom_torsion_site_symmetry_4
_geom_torsion_publ_flag
C13 Fe1 C10 C14 -37.8(3) . . . . ?
C12 Fe1 C10 C14 -81.6(3) . . . . ?
C22 Fe1 C10 C14 -153.6(7) . . . . ?
C21 Fe1 C10 C14 166.8(3) . . . . ?
C23 Fe1 C10 C14 43.7(6) . . . . ?
C24 Fe1 C10 C14 81.4(3) . . . . ?
C20 Fe1 C10 C14 124.7(3) . . . . ?
C11 Fe1 C10 C14 -119.6(4) . . . . ?
C13 Fe1 C10 C11 81.9(3) . . . . ?
C12 Fe1 C10 C11 38.0(3) . . . . ?
C22 Fe1 C10 C11 -34.0(9) . . . . ?
C21 Fe1 C10 C11 -73.6(3) . . . . ?
C23 Fe1 C10 C11 163.3(5) . . . . ?
C24 Fe1 C10 C11 -158.9(3) . . . . ?
C20 Fe1 C10 C11 -115.7(3) . . . . ?
C14 Fe1 C10 C11 119.6(4) . . . . ?
C13 Fe1 C10 C15 -159.6(4) . . . . ?
C12 Fe1 C10 C15 156.5(4) . . . . ?
C22 Fe1 C10 C15 84.5(9) . . . . ?
C21 Fe1 C10 C15 44.9(5) . . . . ?
C23 Fe1 C10 C15 -78.2(6) . . . . ?
C24 Fe1 C10 C15 -40.4(5) . . . . ?
C20 Fe1 C10 C15 2.8(4) . . . . ?
C11 Fe1 C10 C15 118.5(5) . . . . ?
C14 Fe1 C10 C15 -121.9(5) . . . . ?
C14 C10 C11 C12 -1.1(5) . . . . ?
C15 C10 C11 C12 176.6(4) . . . . ?
Fe1 C10 C11 C12 -59.1(3) . . . . ?
C14 C10 C11 Fe1 58.0(3) . . . . ?
C15 C10 C11 Fe1 -124.3(4) . . . . ?
C13 Fe1 C11 C10 -81.5(3) . . . . ?
C12 Fe1 C11 C10 -119.2(4) . . . . ?
C22 Fe1 C11 C10 169.7(3) . . . . ?
C21 Fe1 C11 C10 127.5(3) . . . . ?
C23 Fe1 C11 C10 -155.1(6) . . . . ?
C24 Fe1 C11 C10 48.7(6) . . . . ?
C20 Fe1 C11 C10 84.5(3) . . . . ?
C14 Fe1 C11 C10 -37.3(3) . . . . ?
C13 Fe1 C11 C12 37.7(3) . . . . ?
C22 Fe1 C11 C12 -71.1(4) . . . . ?
C21 Fe1 C11 C12 -113.3(3) . . . . ?
C23 Fe1 C11 C12 -35.9(8) . . . . ?
C24 Fe1 C11 C12 167.9(5) . . . . ?
C20 Fe1 C11 C12 -156.3(3) . . . . ?
C14 Fe1 C11 C12 81.9(3) . . . . ?
C10 Fe1 C11 C12 119.2(4) . . . . ?
C10 C11 C12 C13 1.0(5) . . . . ?
Fe1 C11 C12 C13 -59.4(3) . . . . ?
C10 C11 C12 Fe1 60.3(3) . . . . ?
C22 Fe1 C12 C13 -113.3(3) . . . . ?
C21 Fe1 C12 C13 -155.1(3) . . . . ?
C23 Fe1 C12 C13 -73.1(3) . . . . ?
C24 Fe1 C12 C13 -45.0(8) . . . . ?
C20 Fe1 C12 C13 174.2(4) . . . . ?
C11 Fe1 C12 C13 119.0(4) . . . . ?
C14 Fe1 C12 C13 38.0(3) . . . . ?
C10 Fe1 C12 C13 81.5(3) . . . . ?
C13 Fe1 C12 C11 -119.0(4) . . . . ?
C22 Fe1 C12 C11 127.7(3) . . . . ?
C21 Fe1 C12 C11 86.0(3) . . . . ?
C23 Fe1 C12 C11 167.9(3) . . . . ?
C24 Fe1 C12 C11 -164.0(6) . . . . ?
C20 Fe1 C12 C11 55.2(6) . . . . ?
C14 Fe1 C12 C11 -81.0(3) . . . . ?
C10 Fe1 C12 C11 -37.5(3) . . . . ?
C11 C12 C13 C14 -0.5(6) . . . . ?
Fe1 C12 C13 C14 -60.1(3) . . . . ?
C11 C12 C13 Fe1 59.6(3) . . . . ?
C22 Fe1 C13 C12 83.1(3) . . . . ?
C21 Fe1 C13 C12 53.2(5) . . . . ?
C23 Fe1 C13 C12 124.7(3) . . . . ?
C24 Fe1 C13 C12 164.4(3) . . . . ?
C20 Fe1 C13 C12 -171.5(6) . . . . ?
C11 Fe1 C13 C12 -38.1(3) . . . . ?
C14 Fe1 C13 C12 -119.0(4) . . . . ?
C10 Fe1 C13 C12 -81.8(3) . . . . ?
C12 Fe1 C13 C14 119.0(4) . . . . ?
C22 Fe1 C13 C14 -157.8(3) . . . . ?
C21 Fe1 C13 C14 172.2(4) . . . . ?
C23 Fe1 C13 C14 -116.2(3) . . . . ?
C24 Fe1 C13 C14 -76.5(3) . . . . ?
C20 Fe1 C13 C14 -52.4(8) . . . . ?
C11 Fe1 C13 C14 80.9(3) . . . . ?
C10 Fe1 C13 C14 37.3(3) . . . . ?
C11 C10 C14 C13 0.8(5) . . . . ?
C15 C10 C14 C13 -176.8(4) . . . . ?
Fe1 C10 C14 C13 58.8(3) . . . . ?
C11 C10 C14 Fe1 -57.9(3) . . . . ?
C15 C10 C14 Fe1 124.4(4) . . . . ?
C12 C13 C14 C10 -0.2(5) . . . . ?
Fe1 C13 C14 C10 -60.0(3) . . . . ?
C12 C13 C14 Fe1 59.8(3) . . . . ?
C13 Fe1 C14 C10 119.5(4) . . . . ?
C12 Fe1 C14 C10 81.8(3) . . . . ?
C22 Fe1 C14 C10 165.8(4) . . . . ?
C21 Fe1 C14 C10 -46.0(9) . . . . ?
C23 Fe1 C14 C10 -160.0(3) . . . . ?
C24 Fe1 C14 C10 -117.1(3) . . . . ?
C20 Fe1 C14 C10 -76.9(3) . . . . ?
C11 Fe1 C14 C10 37.4(3) . . . . ?
C12 Fe1 C14 C13 -37.7(3) . . . . ?
C22 Fe1 C14 C13 46.2(5) . . . . ?
C21 Fe1 C14 C13 -165.5(7) . . . . ?
C23 Fe1 C14 C13 80.5(3) . . . . ?
C24 Fe1 C14 C13 123.4(3) . . . . ?
C20 Fe1 C14 C13 163.5(3) . . . . ?
C11 Fe1 C14 C13 -82.1(3) . . . . ?
C10 Fe1 C14 C13 -119.5(4) . . . . ?
C14 C10 C15 C18 171.6(4) . . . . ?
C11 C10 C15 C18 -5.7(6) . . . . ?
Fe1 C10 C15 C18 -95.8(5) . . . . ?
C14 C10 C15 C16 -8.3(7) . . . . ?
C11 C10 C15 C16 174.4(4) . . . . ?
Fe1 C10 C15 C16 84.3(5) . . . . ?
C17 N11 C16 O11 -174.1(4) . . . . ?
C17 N11 C16 C15 6.4(6) . . . . ?
C18 C15 C16 O11 176.6(4) . . . . ?
C10 C15 C16 O11 -3.5(7) . . . . ?
C18 C15 C16 N11 -4.0(6) . . . . ?
C10 C15 C16 N11 175.9(4) . . . . ?
C16 N11 C17 O12 177.7(4) . . . . ?
C16 N11 C17 N12 -2.9(6) . . . . ?
C18 N12 C17 O12 176.3(4) . . . . ?
C19 N12 C17 O12 -8.8(5) . . . . ?
C18 N12 C17 N11 -3.2(5) . . . . ?
C19 N12 C17 N11 171.8(3) . . . . ?
C16 C15 C18 N12 -1.5(6) . . . . ?
C10 C15 C18 N12 178.6(4) . . . . ?
C17 N12 C18 C15 5.4(6) . . . . ?
C19 N12 C18 C15 -169.4(4) . . . . ?
C112 O13 C19 N12 -133.9(3) . . . . ?
C112 O13 C19 C110 -11.2(4) . . . . ?
C18 N12 C19 O13 27.2(5) . . . . ?
C17 N12 C19 O13 -147.7(3) . . . . ?
C18 N12 C19 C110 -91.0(4) . . . . ?
C17 N12 C19 C110 94.1(4) . . . . ?
O13 C19 C110 C111 30.2(4) . . . . ?
N12 C19 C110 C111 148.7(3) . . . . ?
C19 C110 C111 O14 78.6(4) . . . . ?
C19 C110 C111 C112 -36.8(4) . . . . ?
C19 O13 C112 C113 114.1(4) . . . . ?
C19 O13 C112 C111 -12.9(4) . . . . ?
O14 C111 C112 O13 -84.5(4) . . . . ?
C110 C111 C112 O13 31.3(4) . . . . ?
O14 C111 C112 C113 152.0(3) . . . . ?
C110 C111 C112 C113 -92.3(4) . . . . ?
O13 C112 C113 O15 -65.1(5) . . . . ?
C111 C112 C113 O15 55.4(5) . . . . ?
C13 Fe1 C20 C24 -31.2(8) . . . . ?
C12 Fe1 C20 C24 162.3(4) . . . . ?
C22 Fe1 C20 C24 81.4(3) . . . . ?
C21 Fe1 C20 C24 119.1(4) . . . . ?
C23 Fe1 C20 C24 37.8(3) . . . . ?
C11 Fe1 C20 C24 -158.2(3) . . . . ?
C14 Fe1 C20 C24 -72.2(4) . . . . ?
C10 Fe1 C20 C24 -114.6(3) . . . . ?
C13 Fe1 C20 C21 -150.3(6) . . . . ?
C12 Fe1 C20 C21 43.2(6) . . . . ?
C22 Fe1 C20 C21 -37.7(3) . . . . ?
C23 Fe1 C20 C21 -81.3(3) . . . . ?
C24 Fe1 C20 C21 -119.1(4) . . . . ?
C11 Fe1 C20 C21 82.7(3) . . . . ?
C14 Fe1 C20 C21 168.7(3) . . . . ?
C10 Fe1 C20 C21 126.3(3) . . . . ?
C24 C20 C21 C22 -0.3(6) . . . . ?
Fe1 C20 C21 C22 59.4(4) . . . . ?
C24 C20 C21 Fe1 -59.7(4) . . . . ?
C13 Fe1 C21 C22 43.1(5) . . . . ?
C12 Fe1 C21 C22 80.0(3) . . . . ?
C23 Fe1 C21 C22 -37.8(3) . . . . ?
C24 Fe1 C21 C22 -81.7(3) . . . . ?
C20 Fe1 C21 C22 -119.1(4) . . . . ?
C11 Fe1 C21 C22 124.0(3) . . . . ?
C14 Fe1 C21 C22 -157.9(7) . . . . ?
C10 Fe1 C21 C22 165.4(3) . . . . ?
C13 Fe1 C21 C20 162.2(4) . . . . ?
C12 Fe1 C21 C20 -160.9(3) . . . . ?
C22 Fe1 C21 C20 119.1(4) . . . . ?
C23 Fe1 C21 C20 81.3(3) . . . . ?
C24 Fe1 C21 C20 37.4(3) . . . . ?
C11 Fe1 C21 C20 -116.9(3) . . . . ?
C14 Fe1 C21 C20 -38.8(9) . . . . ?
C10 Fe1 C21 C20 -75.5(3) . . . . ?
C20 C21 C22 C23 0.6(6) . . . . ?
Fe1 C21 C22 C23 60.2(4) . . . . ?
C20 C21 C22 Fe1 -59.6(4) . . . . ?
C13 Fe1 C22 C23 82.0(4) . . . . ?
C12 Fe1 C22 C23 124.3(4) . . . . ?
C21 Fe1 C22 C23 -118.6(5) . . . . ?
C24 Fe1 C22 C23 -37.6(4) . . . . ?
C20 Fe1 C22 C23 -80.9(4) . . . . ?
C11 Fe1 C22 C23 164.7(4) . . . . ?
C14 Fe1 C22 C23 49.8(6) . . . . ?
C10 Fe1 C22 C23 -168.4(7) . . . . ?
C13 Fe1 C22 C21 -159.4(3) . . . . ?
C12 Fe1 C22 C21 -117.1(3) . . . . ?
C23 Fe1 C22 C21 118.6(5) . . . . ?
C24 Fe1 C22 C21 81.0(3) . . . . ?
C20 Fe1 C22 C21 37.7(3) . . . . ?
C11 Fe1 C22 C21 -76.7(4) . . . . ?
C14 Fe1 C22 C21 168.4(4) . . . . ?
C10 Fe1 C22 C21 -49.8(9) . . . . ?
C21 C22 C23 C24 -0.7(6) . . . . ?
Fe1 C22 C23 C24 59.3(3) . . . . ?
C21 C22 C23 Fe1 -60.1(4) . . . . ?
C13 Fe1 C23 C22 -114.0(3) . . . . ?
C12 Fe1 C23 C22 -73.6(4) . . . . ?
C21 Fe1 C23 C22 38.1(3) . . . . ?
C24 Fe1 C23 C22 119.4(5) . . . . ?
C20 Fe1 C23 C22 82.0(4) . . . . ?
C11 Fe1 C23 C22 -45.8(9) . . . . ?
C14 Fe1 C23 C22 -156.1(3) . . . . ?
C10 Fe1 C23 C22 173.2(4) . . . . ?
C13 Fe1 C23 C24 126.6(3) . . . . ?
C12 Fe1 C23 C24 167.0(3) . . . . ?
C22 Fe1 C23 C24 -119.4(5) . . . . ?
C21 Fe1 C23 C24 -81.4(3) . . . . ?
C20 Fe1 C23 C24 -37.5(3) . . . . ?
C11 Fe1 C23 C24 -165.2(7) . . . . ?
C14 Fe1 C23 C24 84.5(3) . . . . ?
C10 Fe1 C23 C24 53.7(6) . . . . ?
C21 C20 C24 C23 -0.1(6) . . . . ?
Fe1 C20 C24 C23 -59.6(3) . . . . ?
C21 C20 C24 Fe1 59.5(4) . . . . ?
C22 C23 C24 C20 0.5(6) . . . . ?
Fe1 C23 C24 C20 59.8(4) . . . . ?
C22 C23 C24 Fe1 -59.2(3) . . . . ?
C13 Fe1 C24 C20 169.6(3) . . . . ?
C12 Fe1 C24 C20 -156.0(6) . . . . ?
C22 Fe1 C24 C20 -81.7(3) . . . . ?
C21 Fe1 C24 C20 -37.8(3) . . . . ?
C23 Fe1 C24 C20 -119.0(4) . . . . ?
C11 Fe1 C24 C20 50.4(6) . . . . ?
C14 Fe1 C24 C20 127.6(3) . . . . ?
C10 Fe1 C24 C20 85.1(3) . . . . ?
C13 Fe1 C24 C23 -71.3(4) . . . . ?
C12 Fe1 C24 C23 -37.0(8) . . . . ?
C22 Fe1 C24 C23 37.3(3) . . . . ?
C21 Fe1 C24 C23 81.2(3) . . . . ?
C20 Fe1 C24 C23 119.0(4) . . . . ?
C11 Fe1 C24 C23 169.4(4) . . . . ?
C14 Fe1 C24 C23 -113.4(3) . . . . ?
C10 Fe1 C24 C23 -155.8(3) . . . . ?
C33 Fe2 C30 C31 -81.5(3) . . . . ?
C44 Fe2 C30 C31 161.7(3) . . . . ?
C43 Fe2 C30 C31 -160.1(6) . . . . ?
C42 Fe2 C30 C31 36.3(9) . . . . ?
C40 Fe2 C30 C31 117.6(4) . . . . ?
C32 Fe2 C30 C31 -37.3(3) . . . . ?
C34 Fe2 C30 C31 -118.8(4) . . . . ?
C41 Fe2 C30 C31 75.3(4) . . . . ?
C33 Fe2 C30 C34 37.3(3) . . . . ?
C44 Fe2 C30 C34 -79.5(3) . . . . ?
C43 Fe2 C30 C34 -41.3(6) . . . . ?
C42 Fe2 C30 C34 155.1(8) . . . . ?
C40 Fe2 C30 C34 -123.6(3) . . . . ?
C32 Fe2 C30 C34 81.5(3) . . . . ?
C31 Fe2 C30 C34 118.8(4) . . . . ?
C41 Fe2 C30 C34 -165.9(3) . . . . ?
C33 Fe2 C30 C35 159.4(5) . . . . ?
C44 Fe2 C30 C35 42.6(5) . . . . ?
C43 Fe2 C30 C35 80.8(7) . . . . ?
C42 Fe2 C30 C35 -82.8(9) . . . . ?
C40 Fe2 C30 C35 -1.6(5) . . . . ?
C32 Fe2 C30 C35 -156.4(5) . . . . ?
C34 Fe2 C30 C35 122.1(5) . . . . ?
C31 Fe2 C30 C35 -119.1(6) . . . . ?
C41 Fe2 C30 C35 -43.8(5) . . . . ?
C34 C30 C31 C32 0.6(6) . . . . ?
C35 C30 C31 C32 -172.9(5) . . . . ?
Fe2 C30 C31 C32 59.2(4) . . . . ?
C34 C30 C31 Fe2 -58.5(3) . . . . ?
C35 C30 C31 Fe2 128.0(5) . . . . ?
C33 Fe2 C31 C32 -38.1(4) . . . . ?
C44 Fe2 C31 C32 -165.0(6) . . . . ?
C43 Fe2 C31 C32 35.5(9) . . . . ?
C42 Fe2 C31 C32 72.2(4) . . . . ?
C40 Fe2 C31 C32 156.9(4) . . . . ?
C34 Fe2 C31 C32 -82.0(4) . . . . ?
C41 Fe2 C31 C32 114.6(4) . . . . ?
C30 Fe2 C31 C32 -119.9(5) . . . . ?
C33 Fe2 C31 C30 81.8(3) . . . . ?
C44 Fe2 C31 C30 -45.1(8) . . . . ?
C43 Fe2 C31 C30 155.4(6) . . . . ?
C42 Fe2 C31 C30 -168.0(3) . . . . ?
C40 Fe2 C31 C30 -83.2(4) . . . . ?
C32 Fe2 C31 C30 119.9(5) . . . . ?
C34 Fe2 C31 C30 37.9(3) . . . . ?
C41 Fe2 C31 C30 -125.6(3) . . . . ?
C30 C31 C32 C33 -1.1(7) . . . . ?
Fe2 C31 C32 C33 58.9(4) . . . . ?
C30 C31 C32 Fe2 -59.9(4) . . . . ?
C33 Fe2 C32 C31 118.9(5) . . . . ?
C44 Fe2 C32 C31 163.5(6) . . . . ?
C43 Fe2 C32 C31 -166.7(3) . . . . ?
C42 Fe2 C32 C31 -126.1(3) . . . . ?
C40 Fe2 C32 C31 -55.4(7) . . . . ?
C34 Fe2 C32 C31 80.9(3) . . . . ?
C41 Fe2 C32 C31 -84.5(4) . . . . ?
C30 Fe2 C32 C31 37.2(3) . . . . ?
C44 Fe2 C32 C33 44.6(8) . . . . ?
C43 Fe2 C32 C33 74.4(4) . . . . ?
C42 Fe2 C32 C33 115.0(3) . . . . ?
C40 Fe2 C32 C33 -174.3(5) . . . . ?
C34 Fe2 C32 C33 -37.9(3) . . . . ?
C31 Fe2 C32 C33 -118.9(5) . . . . ?
C41 Fe2 C32 C33 156.6(3) . . . . ?
C30 Fe2 C32 C33 -81.7(3) . . . . ?
C31 C32 C33 C34 1.1(7) . . . . ?
Fe2 C32 C33 C34 60.7(4) . . . . ?
C31 C32 C33 Fe2 -59.6(5) . . . . ?
C44 Fe2 C33 C34 78.1(3) . . . . ?
C43 Fe2 C33 C34 118.4(3) . . . . ?
C42 Fe2 C33 C34 159.6(3) . . . . ?
C40 Fe2 C33 C34 54.0(7) . . . . ?
C32 Fe2 C33 C34 -118.6(4) . . . . ?
C31 Fe2 C33 C34 -80.9(3) . . . . ?
C41 Fe2 C33 C34 -170.9(5) . . . . ?
C30 Fe2 C33 C34 -37.3(3) . . . . ?
C44 Fe2 C33 C32 -163.3(3) . . . . ?
C43 Fe2 C33 C32 -123.0(3) . . . . ?
C42 Fe2 C33 C32 -81.9(4) . . . . ?
C40 Fe2 C33 C32 172.5(6) . . . . ?
C34 Fe2 C33 C32 118.6(4) . . . . ?
C31 Fe2 C33 C32 37.7(3) . . . . ?
C41 Fe2 C33 C32 -52.3(6) . . . . ?
C30 Fe2 C33 C32 81.3(3) . . . . ?
C32 C33 C34 C30 -0.7(6) . . . . ?
Fe2 C33 C34 C30 59.8(3) . . . . ?
C32 C33 C34 Fe2 -60.5(4) . . . . ?
C31 C30 C34 C33 0.0(6) . . . . ?
C35 C30 C34 C33 173.4(4) . . . . ?
Fe2 C30 C34 C33 -58.5(3) . . . . ?
C31 C30 C34 Fe2 58.6(4) . . . . ?
C35 C30 C34 Fe2 -128.1(5) . . . . ?
C44 Fe2 C34 C33 -120.9(3) . . . . ?
C43 Fe2 C34 C33 -78.1(4) . . . . ?
C42 Fe2 C34 C33 -44.2(6) . . . . ?
C40 Fe2 C34 C33 -161.9(3) . . . . ?
C32 Fe2 C34 C33 38.3(3) . . . . ?
C31 Fe2 C34 C33 82.0(3) . . . . ?
C41 Fe2 C34 C33 165.3(8) . . . . ?
C30 Fe2 C34 C33 119.9(4) . . . . ?
C33 Fe2 C34 C30 -119.9(4) . . . . ?
C44 Fe2 C34 C30 119.2(3) . . . . ?
C43 Fe2 C34 C30 162.0(3) . . . . ?
C42 Fe2 C34 C30 -164.0(5) . . . . ?
C40 Fe2 C34 C30 78.2(3) . . . . ?
C32 Fe2 C34 C30 -81.6(3) . . . . ?
C31 Fe2 C34 C30 -37.8(3) . . . . ?
C41 Fe2 C34 C30 45.5(10) . . . . ?
C31 C30 C35 C38 18.6(7) . . . . ?
C34 C30 C35 C38 -153.5(4) . . . . ?
Fe2 C30 C35 C38 111.5(4) . . . . ?
C31 C30 C35 C36 -167.7(5) . . . . ?
C34 C30 C35 C36 20.1(7) . . . . ?
Fe2 C30 C35 C36 -74.8(6) . . . . ?
C37 N31 C36 O31 -177.8(4) . . . . ?
C37 N31 C36 C35 1.9(7) . . . . ?
C38 C35 C36 O31 175.0(5) . . . . ?
C30 C35 C36 O31 1.2(7) . . . . ?
C38 C35 C36 N31 -4.6(6) . . . . ?
C30 C35 C36 N31 -178.5(4) . . . . ?
C36 N31 C37 O32 -179.2(4) . . . . ?
C36 N31 C37 N32 1.1(6) . . . . ?
C38 N32 C37 O32 178.9(4) . . . . ?
C39 N32 C37 O32 -11.8(6) . . . . ?
C38 N32 C37 N31 -1.4(6) . . . . ?
C39 N32 C37 N31 167.9(3) . . . . ?
C36 C35 C38 N32 4.6(7) . . . . ?
C30 C35 C38 N32 178.5(4) . . . . ?
C37 N32 C38 C35 -1.5(6) . . . . ?
C39 N32 C38 C35 -170.2(4) . . . . ?
C312 O33 C39 N32 -118.9(3) . . . . ?
C312 O33 C39 C310 3.9(4) . . . . ?
C37 N32 C39 O33 -161.5(3) . . . . ?
C38 N32 C39 O33 7.8(5) . . . . ?
C37 N32 C39 C310 80.2(4) . . . . ?
C38 N32 C39 C310 -110.6(4) . . . . ?
O33 C39 C310 C311 -22.1(4) . . . . ?
N32 C39 C310 C311 96.9(4) . . . . ?
C39 C310 C311 O34 154.5(3) . . . . ?
C39 C310 C311 C312 30.6(4) . . . . ?
C39 O33 C312 C313 141.3(3) . . . . ?
C39 O33 C312 C311 16.0(4) . . . . ?
O34 C311 C312 O33 -154.6(3) . . . . ?
C310 C311 C312 O33 -28.9(4) . . . . ?
O34 C311 C312 C313 83.4(4) . . . . ?
C310 C311 C312 C313 -150.9(3) . . . . ?
O33 C312 C313 O35 -60.2(5) . . . . ?
C311 C312 C313 O35 59.5(5) . . . . ?
C33 Fe2 C40 C41 151.7(6) . . . . ?
C44 Fe2 C40 C41 120.2(5) . . . . ?
C43 Fe2 C40 C41 81.7(4) . . . . ?
C42 Fe2 C40 C41 38.1(3) . . . . ?
C32 Fe2 C40 C41 -40.7(7) . . . . ?
C34 Fe2 C40 C41 -166.9(3) . . . . ?
C31 Fe2 C40 C41 -80.5(4) . . . . ?
C30 Fe2 C40 C41 -124.0(3) . . . . ?
C33 Fe2 C40 C44 31.5(8) . . . . ?
C43 Fe2 C40 C44 -38.5(3) . . . . ?
C42 Fe2 C40 C44 -82.1(4) . . . . ?
C32 Fe2 C40 C44 -160.9(5) . . . . ?
C34 Fe2 C40 C44 72.9(4) . . . . ?
C31 Fe2 C40 C44 159.3(3) . . . . ?
C41 Fe2 C40 C44 -120.2(5) . . . . ?
C30 Fe2 C40 C44 115.8(3) . . . . ?
C44 C40 C41 C42 -0.3(7) . . . . ?
Fe2 C40 C41 C42 -59.2(5) . . . . ?
C44 C40 C41 Fe2 58.8(4) . . . . ?
C33 Fe2 C41 C40 -160.5(5) . . . . ?
C44 Fe2 C41 C40 -37.4(3) . . . . ?
C43 Fe2 C41 C40 -81.3(4) . . . . ?
C42 Fe2 C41 C40 -118.6(5) . . . . ?
C32 Fe2 C41 C40 162.5(3) . . . . ?
C34 Fe2 C41 C40 41.9(10) . . . . ?
C31 Fe2 C41 C40 119.2(3) . . . . ?
C30 Fe2 C41 C40 77.6(4) . . . . ?
C33 Fe2 C41 C42 -41.9(7) . . . . ?
C44 Fe2 C41 C42 81.2(4) . . . . ?
C43 Fe2 C41 C42 37.3(4) . . . . ?
C40 Fe2 C41 C42 118.6(5) . . . . ?
C32 Fe2 C41 C42 -78.9(4) . . . . ?
C34 Fe2 C41 C42 160.5(8) . . . . ?
C31 Fe2 C41 C42 -122.1(4) . . . . ?
C30 Fe2 C41 C42 -163.8(3) . . . . ?
C40 C41 C42 C43 -0.2(7) . . . . ?
Fe2 C41 C42 C43 -59.5(4) . . . . ?
C40 C41 C42 Fe2 59.4(4) . . . . ?
C33 Fe2 C42 C43 -79.6(4) . . . . ?
C44 Fe2 C42 C43 37.6(4) . . . . ?
C40 Fe2 C42 C43 81.9(4) . . . . ?
C32 Fe2 C42 C43 -122.1(4) . . . . ?
C34 Fe2 C42 C43 -48.6(7) . . . . ?
C31 Fe2 C42 C43 -162.1(4) . . . . ?
C41 Fe2 C42 C43 119.6(6) . . . . ?
C30 Fe2 C42 C43 169.8(7) . . . . ?
C33 Fe2 C42 C41 160.8(4) . . . . ?
C44 Fe2 C42 C41 -81.9(4) . . . . ?
C43 Fe2 C42 C41 -119.6(6) . . . . ?
C40 Fe2 C42 C41 -37.7(4) . . . . ?
C32 Fe2 C42 C41 118.3(4) . . . . ?
C34 Fe2 C42 C41 -168.2(5) . . . . ?
C31 Fe2 C42 C41 78.3(5) . . . . ?
C30 Fe2 C42 C41 50.2(10) . . . . ?
C41 C42 C43 C44 0.6(7) . . . . ?
Fe2 C42 C43 C44 -59.2(4) . . . . ?
C41 C42 C43 Fe2 59.8(4) . . . . ?
C33 Fe2 C43 C42 116.4(4) . . . . ?
C44 Fe2 C43 C42 -119.5(5) . . . . ?
C40 Fe2 C43 C42 -80.9(4) . . . . ?
C32 Fe2 C43 C42 75.5(5) . . . . ?
C34 Fe2 C43 C42 157.6(4) . . . . ?
C31 Fe2 C43 C42 48.9(9) . . . . ?
C41 Fe2 C43 C42 -37.5(4) . . . . ?
C30 Fe2 C43 C42 -172.8(5) . . . . ?
C33 Fe2 C43 C44 -124.1(3) . . . . ?
C42 Fe2 C43 C44 119.5(5) . . . . ?
C40 Fe2 C43 C44 38.6(3) . . . . ?
C32 Fe2 C43 C44 -164.9(3) . . . . ?
C34 Fe2 C43 C44 -82.9(4) . . . . ?
C31 Fe2 C43 C44 168.4(7) . . . . ?
C41 Fe2 C43 C44 82.0(4) . . . . ?
C30 Fe2 C43 C44 -53.3(7) . . . . ?
C42 C43 C44 C40 -0.8(6) . . . . ?
Fe2 C43 C44 C40 -60.2(4) . . . . ?
C42 C43 C44 Fe2 59.4(4) . . . . ?
C41 C40 C44 C43 0.7(7) . . . . ?
Fe2 C40 C44 C43 60.2(4) . . . . ?
C41 C40 C44 Fe2 -59.5(5) . . . . ?
C33 Fe2 C44 C43 73.3(4) . . . . ?
C42 Fe2 C44 C43 -37.3(3) . . . . ?
C40 Fe2 C44 C43 -117.7(5) . . . . ?
C32 Fe2 C44 C43 39.8(8) . . . . ?
C34 Fe2 C44 C43 115.2(3) . . . . ?
C31 Fe2 C44 C43 -169.7(5) . . . . ?
C41 Fe2 C44 C43 -81.0(3) . . . . ?
C30 Fe2 C44 C43 157.3(3) . . . . ?
C33 Fe2 C44 C40 -169.0(3) . . . . ?
C43 Fe2 C44 C40 117.7(5) . . . . ?
C42 Fe2 C44 C40 80.5(3) . . . . ?
C32 Fe2 C44 C40 157.5(6) . . . . ?
C34 Fe2 C44 C40 -127.0(3) . . . . ?
C31 Fe2 C44 C40 -52.0(7) . . . . ?
C41 Fe2 C44 C40 36.7(3) . . . . ?
C30 Fe2 C44 C40 -84.9(4) . . . . ?
